data_4000215
_journal_name_full 'Chemistry of Materials'
_journal_paper_doi 10.1021/cm020793j
_journal_year 2002
_chemical_formula_moiety ' C6 H16 N2 O11 S2 U1 '
_chemical_formula_sum 'C6 H16 N2 O11 S2 U'
_chemical_formula_weight 594.36
_space_group_IT_number 14
_symmetry_cell_setting monoclinic
_symmetry_space_group_name_Hall '-P 2yn'
_symmetry_space_group_name_H-M 'P 1 21/n 1'
_cell_angle_alpha 90
_cell_angle_beta 90.7254(9)
_cell_angle_gamma 90
_cell_formula_units_Z 4
_cell_length_a 8.6480(1)
_cell_length_b 7.7135(1)
_cell_length_c 21.2554(3)
_cell_measurement_reflns_used 3362
_cell_measurement_temperature 150
_cell_measurement_theta_max 27
_cell_measurement_theta_min 5
_cell_volume 1417.8
_computing_cell_refinement
;
  Denzo/Scalepack (Otwinowski & Minor, 1996)
;
_computing_data_collection
;
  COLLECT (Nonius BV, 1997)
;
_computing_data_reduction
;
  Denzo/Scalepack (Otwinowski & Minor, 1996)
;
_computing_structure_solution
;
  SHELXS 86 (Sheldrick, 1986)
;
_diffrn_ambient_temperature 150
_diffrn_measured_fraction_theta_max 1.000
_diffrn_measurement_device_type
;
Enraf Nonius Kappa CCD
;
_diffrn_measurement_method \w
_diffrn_radiation_monochromator graphite
_diffrn_radiation_type 'Mo K\a'
_diffrn_radiation_wavelength 0.71073
_diffrn_reflns_av_R_equivalents 0.02
_diffrn_reflns_limit_h_max 11
_diffrn_reflns_limit_h_min -11
_diffrn_reflns_limit_k_max 9
_diffrn_reflns_limit_k_min -9
_diffrn_reflns_limit_l_max 27
_diffrn_reflns_limit_l_min -27
_diffrn_reflns_number 6242
_diffrn_reflns_theta_max 27.41
_diffrn_reflns_theta_min 5.11
_diffrn_standards_decay_% 0.00
_diffrn_standards_interval_count 0
_diffrn_standards_interval_time 0
_diffrn_standards_number 0
_exptl_absorpt_coefficient_mu 11.804
_exptl_absorpt_correction_T_max 0.05
_exptl_absorpt_correction_T_min 0.05
_exptl_absorpt_correction_type multi-scan
_exptl_crystal_colour ' yellow '
_exptl_crystal_density_diffrn 2.784
_exptl_crystal_density_meas ?
_exptl_crystal_description ' block '
_exptl_crystal_F_000 1071.427
_exptl_crystal_size_max 0.25
_exptl_crystal_size_mid 0.25
_exptl_crystal_size_min 0.25
_refine_diff_density_max 3.92
_refine_diff_density_min -1.35
_refine_ls_goodness_of_fit_ref 0.8324
_refine_ls_number_parameters 200
_refine_ls_number_reflns 2940
_refine_ls_R_factor_gt 0.0337
_refine_ls_shift/su_max 0.000905
_refine_ls_structure_factor_coef Fsqd
_refine_ls_weighting_details
;
Chebychev polynomial with 4 parameters, Carruthers & Watkin , 1979,
  15.4     17.9     11.0     2.63
;
_refine_ls_weighting_scheme calc
_refine_ls_wR_factor_ref 0.0566
_reflns_limit_h_max 11
_reflns_limit_h_min -11
_reflns_limit_k_max 9
_reflns_limit_k_min 0
_reflns_limit_l_max 27
_reflns_limit_l_min 0
_reflns_number_gt 2940
_reflns_number_total 3423
_reflns_threshold_expression >3.00\s(I)
_cod_depositor_comments
;
The following automatic conversions were performed:
'_symmetry_cell_setting' value 'Monoclinic ' changed to 'monoclinic'
according to '/home/saulius/struct/CIF-dictionaries/cif_core.dic'
dictionary named 'cif_core.dic' version 2.4.1 from 2010-06-29.

Automatic conversion script
Id: cif_fix_enum 1527 2010-12-29 10:47:43Z saulius 
;
_cod_original_sg_symbol_H-M 'P 1 21/n 1 '
_cod_original_formula_sum ' C6 H16 N2 O11 S2 U1 '
_cod_database_code 4000215

loop_
_symmetry_equiv_pos_as_xyz
x,y,z
-x,-y,-z
-x+1/2,y+1/2,-z+1/2
x+1/2,-y+1/2,z+1/2

loop_
_atom_site_label
_atom_site_type_symbol
_atom_site_fract_x
_atom_site_fract_y
_atom_site_fract_z
_atom_site_U_iso_or_equiv
_atom_site_occupancy
_atom_site_adp_type
U1 U 0.64304(2) 0.10564(2) 0.873903(8) 0.0054 1.0000 Uani
S1 S 0.38855(14) 0.21559(16) 1.00166(5) 0.0101 1.0000 Uani
O3 O 0.6718(6) 0.4179(5) 0.87833(17) 0.0244 1.0000 Uani
O1 O 0.4560(4) 0.1229(5) 0.83954(17) 0.0160 1.0000 Uani
O8 O 0.2740(4) 0.1152(5) 0.96675(18) 0.0170 1.0000 Uani
O2 O 0.8322(4) 0.0916(5) 0.90672(18) 0.0174 1.0000 Uani
O4 O 0.5385(4) 0.2224(5) 0.96746(18) 0.0170 1.0000 Uani
O9 O 0.3337(5) 0.3910(5) 1.01349(19) 0.0198 1.0000 Uani
S2 S 0.62476(14) -0.25593(16) 0.75996(6) 0.0119 1.0000 Uani
O6 O 0.6825(5) -0.1540(5) 0.81519(18) 0.0208 1.0000 Uani
O5 O 0.5740(5) -0.1305(5) 0.93666(18) 0.0196 1.0000 Uani
O7 O 0.7363(4) 0.2040(6) 0.77749(17) 0.0195 1.0000 Uani
N1 N 0.7836(6) 0.1892(7) 0.0902(2) 0.0200 1.0000 Uani
O10 O 0.5146(5) -0.1553(6) 0.7229(2) 0.0252 1.0000 Uani
N2 N 0.9450(5) 0.3991(7) 0.1506(2) 0.0220 1.0000 Uani
O11 O 0.5541(5) -0.4163(5) 0.78158(19) 0.0203 1.0000 Uani
C1 C 0.8420(8) 0.1041(9) 0.1493(3) 0.0276 1.0000 Uani
C6 C 0.7929(8) 0.480(1) 0.1358(4) 0.0373 1.0000 Uani
C5 C 0.6880(7) 0.3448(8) 0.1055(3) 0.0229 1.0000 Uani
C4 C 1.0266(8) 0.3494(11) 0.0922(3) 0.0362 1.0000 Uani
C2 C 0.9214(9) 0.2409(9) 0.1898(3) 0.0336 1.0000 Uani
C3 C 0.9157(8) 0.243(1) 0.0513(3) 0.0312 1.0000 Uani
H3 H 0.9186(8) 0.0093(9) 0.1385(3) 0.0338 1.0000 Uiso
H4 H 0.7548(8) 0.0496(9) 0.1730(3) 0.0338 1.0000 Uiso
H13 H 0.8081(8) 0.580(1) 0.1061(4) 0.0469 1.0000 Uiso
H14 H 0.7455(8) 0.525(1) 0.1754(4) 0.0469 1.0000 Uiso
H11 H 0.6401(7) 0.3915(8) 0.0655(3) 0.0281 1.0000 Uiso
H12 H 0.6036(7) 0.3110(8) 0.1348(3) 0.0281 1.0000 Uiso
H9 H 1.1208(8) 0.2773(11) 0.1030(3) 0.0441 1.0000 Uiso
H10 H 1.0609(8) 0.4551(11) 0.0688(3) 0.0441 1.0000 Uiso
H5 H 1.0243(9) 0.1964(9) 0.2055(3) 0.0418 1.0000 Uiso
H6 H 0.8555(9) 0.2690(9) 0.2268(3) 0.0418 1.0000 Uiso
H7 H 0.9700(8) 0.137(1) 0.0341(3) 0.0383 1.0000 Uiso
H8 H 0.8778(8) 0.315(1) 0.0145(3) 0.0383 1.0000 Uiso
H16 H 1.0097(5) 0.4862(7) 0.1742(2) 0.0264 1.0000 Uiso
H15 H 0.7177(6) 0.1036(7) 0.0664(2) 0.0243 1.0000 Uiso
H1 H 0.6388(6) 0.4642(5) 0.83941(17) 0.0500 1.0000 Uiso
H2 H 0.7076(6) 0.4677(5) 0.91617(17) 0.0297 1.0000 Uiso
